data_6000324
loop_
_publ_author_name
'Poojary, D. M.'
'Zhang, B. L.'
'Clearfield, A.'

_publ_section_title
;
 Syntheses and X-ray powder structures of two zinc
 propylenebis(phosphonates)
;
_journal_issue 2
_journal_name_full 'Chemistry of Materials'
_journal_page_first 421
_journal_page_last 426
_journal_paper_doi 10.1021/cm980641h
_journal_volume 11
_journal_year 1999
_chemical_formula_sum 'C6 H18 O14 P4 Zn3'
_space_group_name_H-M_alt 'C 1 2/c 1'
_cell_angle_alpha 90.000
_cell_angle_beta 97.226
_cell_angle_gamma 90.000
_cell_length_a 20.5853
_cell_length_b 5.0472
_cell_length_c 18.0140
_cell_volume 1856.76
_cod_database_code 6000324

loop_
_atom_site_label
_atom_site_fract_x
_atom_site_fract_y
_atom_site_fract_z
? ? ? ?
